data_2008046
loop_
_publ_author_name
'Dobson, Allison J.'
'Gerkin, Roger E.'

_publ_section_title
;
 6,6'-Dimethoxy-3,3',5,5'-tetramethylbiphenyl-2,2'-dimethanol
;
_journal_issue 1
_journal_name_full 'Acta Crystallographica Section C'
_journal_page_first 82
_journal_page_last 84
_journal_paper_doi 10.1107/S0108270198009779
_journal_volume 55
_journal_year 1999
_chemical_formula_moiety 'C20 H26 O4'
_chemical_formula_sum 'C20 H26 O4'
_chemical_formula_weight 330.42
_chemical_name_common ' 3,3',5,5'-tetramethyl-6,6'-dimethoxybiphenyl-2,2'-dimethanol'
_chemical_name_systematic ' ?'
_space_group_IT_number 14
_symmetry_cell_setting monoclinic
_symmetry_space_group_name_Hall '-P 2ybc'
_symmetry_space_group_name_H-M 'P 1 21/c 1'
_cell_angle_alpha 90
_cell_angle_beta 94.870(10)
_cell_angle_gamma 90
_cell_formula_units_Z 4
_cell_length_a 15.8940(10)
_cell_length_b 13.693(2)
_cell_length_c 8.4420(10)
_cell_measurement_reflns_used 25
_cell_measurement_temperature 296
_cell_measurement_theta_max 17.1
_cell_measurement_theta_min 12.5
_cell_volume 1830.7(4)
_computing_cell_refinement 'MSC/AFC Diffractometer Control Software'
_computing_data_collection
;
MSC/AFC Diffractometer Control Software (Molecular Structure
Corporation, 1988)
;
_computing_data_reduction 'TEXSAN (Molecular Structure Corporation, 1995)'
_computing_molecular_graphics 'ORTEPII (Johnson, 1976)'
_computing_publication_material 'TEXSAN and PLATON (Spek, 1990)'
_computing_structure_refinement TEXSAN
_computing_structure_solution 'SHELXS86 (Sheldrick, 1985)'
_diffrn_ambient_temperature 296
_diffrn_measurement_device_type 'Rigaku AFC5S'
_diffrn_measurement_method \w/2\q
_diffrn_radiation_monochromator graphite
_diffrn_radiation_source 'X-ray tube'
_diffrn_radiation_type MoK\a
_diffrn_radiation_wavelength 0.71073
_diffrn_reflns_av_R_equivalents 0.021
_diffrn_reflns_limit_h_max 20
_diffrn_reflns_limit_h_min 0
_diffrn_reflns_limit_k_max 17
_diffrn_reflns_limit_k_min -17
_diffrn_reflns_limit_l_max 10
_diffrn_reflns_limit_l_min -10
_diffrn_reflns_number 4692
_diffrn_reflns_theta_max 27.56
_diffrn_reflns_theta_min 2.0
_diffrn_standards_decay_% 4.0
_diffrn_standards_interval_count 150
_diffrn_standards_number 6
_exptl_absorpt_coefficient_mu 0.082
_exptl_absorpt_correction_type none
_exptl_crystal_colour colorless
_exptl_crystal_density_diffrn 1.199
_exptl_crystal_density_meas ?
_exptl_crystal_density_method 'not measured'
_exptl_crystal_description prism
_exptl_crystal_F_000 712
_exptl_crystal_size_max 0.35
_exptl_crystal_size_mid 0.31
_exptl_crystal_size_min 0.27
_refine_diff_density_max 0.36
_refine_diff_density_min -0.43
_refine_ls_extinction_method none
_refine_ls_goodness_of_fit_obs 1.71
_refine_ls_hydrogen_treatment 'mixed; see Experimental'
_refine_ls_matrix_type full
_refine_ls_number_parameters 225
_refine_ls_number_reflns 4221
_refine_ls_R_factor_gt 0.057
_refine_ls_shift/su_max <0.01
_refine_ls_structure_factor_coef Fsqd
_refine_ls_weighting_details 'w = 1/\s^2^(F^2^)'
_refine_ls_weighting_scheme calc
_refine_ls_wR_factor_obs 0.070
_reflns_number_gt 2095
_reflns_number_total 4221
_reflns_threshold_expression I>2\s~I~
_cod_data_source_file bk1410.cif
_cod_data_source_block bk1410
_cod_depositor_comments
;
The following automatic conversions were performed:
'_symmetry_cell_setting' value 'Monoclinic' changed to 'monoclinic'
according to '/home/saulius/struct/CIF-dictionaries/cif_core.dic'
dictionary named 'cif_core.dic' version 2.4.1 from 2010-06-29.

Automatic conversion script
Id: cif_fix_enum 1527 2010-12-29 10:47:43Z saulius 

The following automatic conversions were performed:

'_atom_site_adp_type' tag value 'Uij' was replaced with 'Uani' value
24 times.

Automatic conversion script
Id: cif_fix_values 1646 2011-03-28 12:23:43Z adriana 

The following automatic conversions were performed:

'_exptl_crystal_density_meas' value 'none' was changed to '?' - the
value is perceived as not measured.

Automatic conversion script
Id: cif_fix_values 3008 2015-01-20 13:52:24Z robertas 

The following automatic conversions were performed:

'_refine_ls_weighting_scheme' value 'w = 1/\s^2^(F^2^)' was changed
to 'calc'. New tag '_refine_ls_weighting_details' was created. The
value of the new tag was set to 'w = 1/\s^2^(F^2^)'.

Automatic conversion script
Id: cif_fix_values 3143 2015-03-26 13:38:13Z robertas 
;
_cod_original_cell_volume 1830.6(4)
_cod_original_sg_symbol_H-M 'P 21/c'
_cod_database_code 2008046

loop_
_symmetry_equiv_pos_as_xyz
x,y,z
'-x, 1/2 +y, 1/2 -z'
'-x, -y, -z'
'x, 1/2 -y, 1/2 +z'

loop_
_atom_site_label
_atom_site_fract_x
_atom_site_fract_y
_atom_site_fract_z
_atom_site_U_iso_or_equiv
_atom_site_adp_type
_atom_site_calc_flag
_atom_site_calc_attached_atom
O1 0.11170(10) 0.13960(10) 0.6905(2) 0.0613(6) Uani ? ?
O2 0.17860(10) 0.24370(10) 0.9583(2) 0.0688(7) Uani ? ?
O3 0.26944(9) -0.09360(10) 1.1787(2) 0.0592(6) Uani ? ?
O4 0.33380(10) -0.10460(10) 0.7693(2) 0.0737(7) Uani ? ?
C1 0.20630(10) -0.02320(10) 0.9378(3) 0.0390(7) Uani ? ?
C2 0.13760(10) -0.01550(10) 0.8224(3) 0.0422(7) Uani ? ?
C3 0.06230(10) -0.0644(2) 0.8445(3) 0.0461(7) Uani ? ?
C4 0.05810(10) -0.1208(2) 0.9789(3) 0.0523(8) Uani ? ?
C5 0.1248(2) -0.1324(2) 1.0928(3) 0.0506(8) Uani ? ?
C6 0.19890(10) -0.0815(2) 1.0706(3) 0.0456(7) Uani ? ?
C7 0.28630(10) 0.0307(2) 0.9193(2) 0.0403(7) Uani ? ?
C8 0.29700(10) 0.1272(2) 0.9723(2) 0.0434(7) Uani ? ?
C9 0.3714(2) 0.1776(2) 0.9460(3) 0.0567(9) Uani ? ?
C10 0.4332(2) 0.1284(2) 0.8721(3) 0.0661(9) Uani ? ?
C11 0.4252(2) 0.0333(2) 0.8182(3) 0.0603(9) Uani ? ?
C12 0.35030(10) -0.0139(2) 0.8418(3) 0.0507(8) Uani ? ?
C13 0.14680(10) 0.0431(2) 0.6742(3) 0.0505(8) Uani ? ?
C14 -0.01280(10) -0.0596(2) 0.7220(3) 0.0671(9) Uani ? ?
C15 0.1179(2) -0.1999(2) 1.2324(3) 0.0820(10) Uani ? ?
C16 0.2699(2) -0.0368(2) 1.3193(3) 0.0810(10) Uani ? ?
C17 0.2287(2) 0.1761(2) 1.0569(3) 0.0568(8) Uani ? ?
C18 0.3832(2) 0.2837(2) 0.9898(3) 0.0930(10) Uani ? ?
C19 0.4938(2) -0.0146(2) 0.7332(3) 0.0950(10) Uani ? ?
C20 0.3602(2) -0.1858(2) 0.8602(4) 0.0970(10) Uani ? ?
H1 0.124(2) 0.174(2) 0.602(3) 0.140(10) Uiso ? ?
H2 0.156(2) 0.213(2) 0.881(3) 0.110(10) Uiso ? ?
H4 0.0050 -0.1545 0.9942 0.0627 Uiso calc C4
H10 0.4859 0.1630 0.8570 0.0793 Uiso calc C10
H13A 0.1168 0.0100 0.5832 0.0606 Uiso calc C13
H13B 0.2068 0.0486 0.6568 0.0606 Uiso calc C13
H14A -0.0257 0.0088 0.6961 0.0805 Uiso calc C14
H14B -0.0617 -0.0902 0.7649 0.0805 Uiso calc C14
H14C 0.0005 -0.0942 0.6257 0.0805 Uiso calc C14
H15A 0.1356 -0.1653 1.3312 0.0988 Uiso calc C15
H15B 0.1544 -0.2569 1.2217 0.0988 Uiso calc C15
H15C 0.0592 -0.2215 1.2348 0.0988 Uiso calc C15
H16A 0.3064 -0.0680 1.4042 0.0966 Uiso calc C16
H16B 0.2123 -0.0319 1.3519 0.0966 Uiso calc C16
H16C 0.2914 0.0287 1.2991 0.0966 Uiso calc C16
H17A 0.2552 0.2117 1.1487 0.0682 Uiso calc C17
H17B 0.1913 0.1255 1.0936 0.0682 Uiso calc C17
H18A 0.4407 0.3040 0.9717 0.1116 Uiso calc C18
H18B 0.3425 0.3234 0.9240 0.1116 Uiso calc C18
H18C 0.3740 0.2927 1.1022 0.1116 Uiso calc C18
H19A 0.5309 0.0356 0.6944 0.1145 Uiso calc C19
H19B 0.5268 -0.0581 0.8068 0.1145 Uiso calc C19
H19C 0.4684 -0.0526 0.6431 0.1145 Uiso calc C19
H20A 0.3458 -0.2456 0.8001 0.1165 Uiso calc C20
H20B 0.3320 -0.1862 0.9591 0.1165 Uiso calc C20
H20C 0.4215 -0.1828 0.8854 0.1165 Uiso calc C20

loop_
_atom_site_aniso_label
_atom_site_aniso_U_11
_atom_site_aniso_U_22
_atom_site_aniso_U_33
_atom_site_aniso_U_12
_atom_site_aniso_U_13
_atom_site_aniso_U_23
O1 0.0780(10) 0.0510(10) 0.0550(10) 0.0013(10) 0.0082(10) 0.0078(10)
O2 0.0910(10) 0.0550(10) 0.0590(10) 0.0170(10) 0.0010(10) -0.0080(10)
O3 0.0630(10) 0.0610(10) 0.0530(10) 0.0125(9) 0.0051(9) 0.0100(9)
O4 0.0720(10) 0.0690(10) 0.0790(10) 0.0210(10) 0.0070(10) -0.0160(10)
C1 0.0440(10) 0.0320(10) 0.0430(10) 0.0040(10) 0.0100(10) -0.0030(10)
C2 0.0480(10) 0.0380(10) 0.0420(10) 0.0040(10) 0.0100(10) -0.0050(10)
C3 0.0440(10) 0.0390(10) 0.056(2) 0.0020(10) 0.0070(10) -0.0100(10)
C4 0.049(2) 0.0410(10) 0.069(2) -0.0070(10) 0.0150(10) -0.0020(10)
C5 0.061(2) 0.0350(10) 0.058(2) 0.0010(10) 0.0190(10) 0.0060(10)
C6 0.0480(10) 0.0410(10) 0.048(2) 0.0070(10) 0.0030(10) 0.0010(10)
C7 0.0420(10) 0.0450(10) 0.0340(10) 0.0000(10) 0.0050(10) 0.0030(10)
C8 0.0540(10) 0.0440(10) 0.0320(10) -0.0060(10) 0.0040(10) 0.0010(10)
C9 0.066(2) 0.062(2) 0.039(2) -0.0200(10) -0.0060(10) 0.0070(10)
C10 0.048(2) 0.102(2) 0.047(2) -0.027(2) -0.0030(10) 0.021(2)
C11 0.045(2) 0.094(2) 0.043(2) 0.002(2) 0.0070(10) 0.009(2)
C12 0.048(2) 0.061(2) 0.043(2) 0.0030(10) 0.0060(10) -0.0030(10)
C13 0.0480(10) 0.058(2) 0.0450(10) 0.0030(10) 0.0040(10) 0.0000(10)
C14 0.052(2) 0.073(2) 0.076(2) -0.0040(10) 0.0010(10) -0.012(2)
C15 0.087(2) 0.063(2) 0.099(2) -0.008(2) 0.021(2) 0.032(2)
C16 0.077(2) 0.097(2) 0.065(2) 0.005(2) -0.008(2) -0.005(2)
C17 0.078(2) 0.0440(10) 0.047(2) 0.0010(10) 0.0020(10) -0.0030(10)
C18 0.120(3) 0.080(2) 0.075(2) -0.050(2) -0.014(2) 0.002(2)
C19 0.062(2) 0.156(3) 0.073(2) 0.022(2) 0.030(2) 0.018(2)
C20 0.098(2) 0.072(2) 0.121(3) 0.013(2) 0.003(2) -0.023(2)

loop_
_atom_type_symbol
_atom_type_scat_dispersion_real
_atom_type_scat_dispersion_imag
_atom_type_scat_source
H 0 0 'Stewart, Davidson & Simpson (1965)'
C .003 .002 'Creagh & McAuley (1992)'
O .011 .006 'Creagh & McAuley (1992)'

loop_
_geom_angle_atom_site_label_1
_geom_angle_atom_site_label_2
_geom_angle_atom_site_label_3
_geom_angle
_geom_angle_publ_flag
C13 O1 H1 106.0(10) no
C17 O2 H2 108.0(10) no
C6 O3 C16 115.5(2) yes
C12 O4 C20 115.4(2) yes
C2 C1 C6 119.3(2) no
C2 C1 C7 120.7(2) no
C6 C1 C7 120.0(2) no
C1 C2 C3 119.7(2) no
C1 C2 C13 119.5(2) no
C3 C2 C13 120.8(2) no
C2 C3 C4 118.7(2) no
C2 C3 C14 121.5(2) no
C4 C3 C14 119.8(2) no
C3 C4 C5 123.4(2) no
C3 C4 H4 118.3 no
C5 C4 H4 118.3 no
C4 C5 C6 117.2(2) no
C4 C5 C15 120.8(2) no
C6 C5 C15 121.9(2) no
O3 C6 C1 118.6(2) yes
O3 C6 C5 119.6(2) yes
C1 C6 C5 121.7(2) no
C1 C7 C8 121.1(2) no
C1 C7 C12 119.6(2) no
C8 C7 C12 119.3(2) no
C7 C8 C9 119.7(2) no
C7 C8 C17 119.8(2) no
C9 C8 C17 120.5(2) no
C8 C9 C10 118.1(2) no
C8 C9 C18 121.7(3) no
C10 C9 C18 120.2(3) no
C9 C10 C11 124.0(2) no
C9 C10 H10 118.0 no
C11 C10 H10 118.0 no
C10 C11 C12 116.7(2) no
C10 C11 C19 121.2(3) no
C12 C11 C19 122.1(3) no
O4 C12 C7 118.5(2) yes
O4 C12 C11 118.9(2) yes
C7 C12 C11 122.2(2) no
O1 C13 C2 110.1(2) yes
O1 C13 H13A 109.3 no
O1 C13 H13B 109.3 no
C2 C13 H13A 109.3 no
C2 C13 H13B 109.3 no
H13A C13 H13B 109.5 no
C3 C14 H14C 109.5 no
C3 C14 H14A 109.5 no
C3 C14 H14B 109.5 no
H14C C14 H14A 109.5 no
H14C C14 H14B 109.5 no
H14A C14 H14B 109.5 no
C5 C15 H15C 109.5 no
C5 C15 H15A 109.5 no
C5 C15 H15B 109.5 no
H15C C15 H15A 109.5 no
H15C C15 H15B 109.5 no
H15A C15 H15B 109.5 no
O3 C16 H16C 109.5 no
O3 C16 H16A 109.5 no
O3 C16 H16B 109.5 no
H16C C16 H16A 109.5 no
H16C C16 H16B 109.5 no
H16A C16 H16B 109.5 no
O2 C17 C8 113.5(2) yes
O2 C17 H17A 108.5 no
O2 C17 H17B 108.5 no
C8 C17 H17A 108.5 no
C8 C17 H17B 108.5 no
H17A C17 H17B 109.5 no
C9 C18 H18A 109.5 no
C9 C18 H18B 109.5 no
C9 C18 H18C 109.5 no
H18A C18 H18B 109.5 no
H18A C18 H18C 109.5 no
H18B C18 H18C 109.5 no
C11 C19 H19A 109.5 no
C11 C19 H19B 109.5 no
C11 C19 H19C 109.5 no
H19A C19 H19B 109.5 no
H19A C19 H19C 109.5 no
H19B C19 H19C 109.5 no
O4 C20 H20A 109.5 no
O4 C20 H20B 109.5 no
O4 C20 H20C 109.5 no
H20A C20 H20B 109.5 no
H20A C20 H20C 109.5 no
H20B C20 H20C 109.5 no

loop_
_geom_bond_atom_site_label_1
_geom_bond_atom_site_label_2
_geom_bond_site_symmetry_1
_geom_bond_site_symmetry_2
_geom_bond_distance
_geom_bond_publ_flag
O1 C13 ? ? 1.447(3) yes
O1 H1 ? ? 0.93(3) no
O2 C17 ? ? 1.439(3) yes
O2 H2 ? ? 0.83(3) no
O3 C6 ? ? 1.394(2) yes
O3 C16 ? ? 1.419(3) yes
O4 C12 ? ? 1.400(3) yes
O4 C20 ? ? 1.396(3) yes
C1 C2 ? ? 1.404(3) no
C1 C6 ? ? 1.390(3) no
C1 C7 ? ? 1.490(3) no
C2 C3 ? ? 1.398(3) no
C2 C13 ? ? 1.503(3) no
C3 C4 ? ? 1.379(3) no
C3 C14 ? ? 1.513(3) no
C4 C5 ? ? 1.378(3) no
C4 H4 ? ? 0.980 no
C5 C6 ? ? 1.395(3) no
C5 C15 ? ? 1.509(3) no
C7 C8 ? ? 1.400(3) no
C7 C12 ? ? 1.396(3) no
C8 C9 ? ? 1.403(3) no
C8 C17 ? ? 1.507(3) no
C9 C10 ? ? 1.383(3) no
C9 C18 ? ? 1.507(3) no
C10 C11 ? ? 1.381(3) no
C10 H10 ? ? 0.980 no
C11 C12 ? ? 1.384(3) no
C11 C19 ? ? 1.507(3) no
C13 H13A ? ? 0.980 no
C13 H13B ? ? 0.980 no
C14 H14C ? ? 0.980 no
C14 H14A ? ? 0.980 no
C14 H14B ? ? 0.980 no
C15 H15C ? ? 0.980 no
C15 H15A ? ? 0.980 no
C15 H15B ? ? 0.980 no
C16 H16C ? ? 0.980 no
C16 H16A ? ? 0.980 no
C16 H16B ? ? 0.980 no
C17 H17A ? ? 0.980 no
C17 H17B ? ? 0.980 no
C18 H18A ? ? 0.980 no
C18 H18B ? ? 0.980 no
C18 H18C ? ? 0.980 no
C19 H19A ? ? 0.980 no
C19 H19B ? ? 0.980 no
C19 H19C ? ? 0.980 no
C20 H20A ? ? 0.980 no
C20 H20B ? ? 0.980 no
C20 H20C ? ? 0.980 no

loop_
_geom_hbond_atom_site_label_D
_geom_hbond_atom_site_label_H
_geom_hbond_atom_site_label_A
_geom_hbond_site_symmetry_A
_geom_hbond_distance_DH
_geom_hbond_distance_HA
_geom_hbond_distance_DA
_geom_hbond_angle_DHA
_geom_hbond_publ_flag
O1 H1 O2 4_554 0.93(3) 1.91(3) 2.807(2) 163(3) yes
O2 H2 O1 ? 0.83(3) 1.97(3) 2.805(2) 175(3) yes
C20 H20B O3 ? 0.98 2.52 3.400(3) 150 yes
C19 H19C O4 ? 0.98 2.57 2.866(3) 97 yes
C20 H20A O3 4_544 0.98 2.68 3.630(3) 165 yes
